data_4301581
loop_
_publ_author_name
'P. Chandrasekaran'
'Kuppuswamy Arumugam'
'Upul Jayarathne'
'Lisa M. P\'erez'
'Joel T. Mague'
'James P. Donahue'

_publ_contact_author 'James P. Donahue'
_publ_contact_author_address
;
   James P. Donahue
   Department of Chemistry
   Tulane University
   Percival Stern Hall, Room 2015
   6400 Freret Street
   New Orleans, Louisiana 70118-5698
;
_publ_contact_author_email donahue@tulane.edu
_publ_section_title
;
Synthesis, Structures, and Properties of Mixed Dithiolene-Carbonyl and
Dithiolene-Phosphine Complexes of Tungsten
;
_journal_name_full 'Inorganic Chemistry'
_journal_page_first 2103
_journal_page_last 2113
_journal_paper_doi 10.1021/ic802016b
_journal_volume 48
_journal_year 2009
_chemical_formula_moiety 'C12 H24 S2 Sn'
_chemical_formula_sum 'C12 H24 S2 Sn'
_chemical_formula_weight 351.12
_chemical_name_systematic
; 
 Di-n-butylbut-2-ene-2,3-dithiolatotin(IV) 
;
_space_group_IT_number 2
_symmetry_cell_setting triclinic
_symmetry_space_group_name_Hall '-P 1'
_symmetry_space_group_name_H-M 'P -1'
_atom_sites_solution_hydrogens geom
_atom_sites_solution_primary Patterson
_atom_sites_solution_secondary difmap
_audit_creation_method SHELXL-97
_cell_angle_alpha 82.493(2)
_cell_angle_beta 86.660(2)
_cell_angle_gamma 77.971(2)
_cell_formula_units_Z 4
_cell_length_a 10.0985(13)
_cell_length_b 10.4749(13)
_cell_length_c 15.2242(19)
_cell_measurement_reflns_used 9975
_cell_measurement_temperature 195(2)
_cell_measurement_theta_max 24.06
_cell_measurement_theta_min 2.43
_cell_volume 1560.8(3)
_computing_cell_refinement 'Bruker SAINT (Bruker-AXS 2008a)'
_computing_data_collection 'Bruker APEX2 (Bruker-AXS, 2008)'
_computing_data_reduction 'Bruker SAINT (Bruker-AXS 2008a)'
_computing_molecular_graphics 'Bruker SHELXTL(Bruker-AXS 2008b)'
_computing_publication_material 'Bruker SHELXTL(Bruker-AXS 2008b)'
_computing_structure_refinement 'SHELXL-97 (Sheldrick, 2008)'
_computing_structure_solution 'SHELXS-97 (Sheldrick, 2008)'
_diffrn_ambient_temperature 195(2)
_diffrn_measured_fraction_theta_full 0.997
_diffrn_measured_fraction_theta_max 0.997
_diffrn_measurement_device_type 'Bruker APEX-I CCD'
_diffrn_measurement_method '\f and \w scans'
_diffrn_radiation_monochromator graphite
_diffrn_radiation_source 'fine-focus sealed tube'
_diffrn_radiation_type MoK\a
_diffrn_radiation_wavelength 0.71073
_diffrn_reflns_av_R_equivalents 0.0308
_diffrn_reflns_av_sigmaI/netI 0.0269
_diffrn_reflns_limit_h_max 11
_diffrn_reflns_limit_h_min -11
_diffrn_reflns_limit_k_max 12
_diffrn_reflns_limit_k_min -12
_diffrn_reflns_limit_l_max 17
_diffrn_reflns_limit_l_min -17
_diffrn_reflns_number 19383
_diffrn_reflns_theta_full 24.08
_diffrn_reflns_theta_max 24.08
_diffrn_reflns_theta_min 2.28
_exptl_absorpt_coefficient_mu 1.878
_exptl_absorpt_correction_T_max 0.8330
_exptl_absorpt_correction_T_min 0.5294
_exptl_absorpt_correction_type multi-scan
_exptl_absorpt_process_details 'SADABS (Sheldrick, 2008a)'
_exptl_crystal_colour colourless
_exptl_crystal_density_diffrn 1.494
_exptl_crystal_density_method 'not measured'
_exptl_crystal_description column
_exptl_crystal_F_000 712
_exptl_crystal_size_max 0.39
_exptl_crystal_size_mid 0.12
_exptl_crystal_size_min 0.10
_refine_diff_density_max 1.390
_refine_diff_density_min -0.874
_refine_diff_density_rms 0.104
_refine_ls_extinction_method none
_refine_ls_goodness_of_fit_ref 1.088
_refine_ls_hydrogen_treatment constr
_refine_ls_matrix_type full
_refine_ls_number_parameters 279
_refine_ls_number_reflns 4942
_refine_ls_number_restraints 0
_refine_ls_restrained_S_all 1.088
_refine_ls_R_factor_all 0.0521
_refine_ls_R_factor_gt 0.0394
_refine_ls_shift/su_max 0.001
_refine_ls_shift/su_mean 0.000
_refine_ls_structure_factor_coef Fsqd
_refine_ls_weighting_details 'calc w=1/[\s^2^(Fo^2^)+(0.0511P)^2^+3.9352P] where P=(Fo^2^+2Fc^2^)/3'
_refine_ls_weighting_scheme calc
_refine_ls_wR_factor_gt 0.0976
_refine_ls_wR_factor_ref 0.1084
_reflns_number_gt 4029
_reflns_number_total 4942
_reflns_threshold_expression >2\s(I)
_cod_data_source_file ic802016b_si_001_2.cif
_cod_data_source_block jpd240_0m
_cod_depositor_comments
;
The following automatic conversions were performed:
'_symmetry_cell_setting' value 'Triclinic' changed to 'triclinic'
according to '/home/saulius/struct/CIF-dictionaries/cif_core.dic'
dictionary named 'cif_core.dic' version 2.4.1 from 2010-06-29.

Automatic conversion script
Id: cif_fix_enum 1527 2010-12-29 10:47:43Z saulius 
;
_cod_database_code 4301581

loop_
_symmetry_equiv_pos_as_xyz
'x, y, z'
'-x, -y, -z'

loop_
_atom_site_label
_atom_site_type_symbol
_atom_site_fract_x
_atom_site_fract_y
_atom_site_fract_z
_atom_site_U_iso_or_equiv
_atom_site_adp_type
_atom_site_occupancy
_atom_site_symmetry_multiplicity
_atom_site_calc_flag
_atom_site_refinement_flags
_atom_site_disorder_assembly
_atom_site_disorder_group
Sn1 Sn 0.11956(4) 0.46016(4) 0.25009(2) 0.04233(14) Uani 1 1 d . . .
S1 S -0.09108(14) 0.48334(15) 0.34101(9) 0.0458(3) Uani 1 1 d . . .
S2 S 0.18625(14) 0.62340(16) 0.32598(10) 0.0490(4) Uani 1 1 d . . .
C1 C -0.0702(6) 0.6129(6) 0.4002(3) 0.0437(13) Uani 1 1 d . . .
C2 C 0.0378(6) 0.6694(6) 0.3935(3) 0.0436(13) Uani 1 1 d . . .
C3 C -0.1891(6) 0.6527(7) 0.4616(4) 0.0577(16) Uani 1 1 d . . .
H3A H -0.1763 0.7275 0.4902 0.087 Uiso 1 1 calc R . .
H3B H -0.1966 0.5787 0.5068 0.087 Uiso 1 1 calc R . .
H3C H -0.2721 0.6778 0.4277 0.087 Uiso 1 1 calc R . .
C4 C 0.0529(7) 0.7760(6) 0.4469(4) 0.0578(16) Uani 1 1 d . . .
H4A H -0.0350 0.8353 0.4534 0.087 Uiso 1 1 calc R . .
H4B H 0.1179 0.8258 0.4165 0.087 Uiso 1 1 calc R . .
H4C H 0.0858 0.7366 0.5056 0.087 Uiso 1 1 calc R . .
C5 C 0.0538(5) 0.5422(6) 0.1199(3) 0.0413(13) Uani 1 1 d . . .
H5A H 0.1325 0.5318 0.0776 0.050 Uiso 1 1 calc R . .
H5B H -0.0121 0.4937 0.1014 0.050 Uiso 1 1 calc R . .
C6 C -0.0115(6) 0.6867(6) 0.1168(4) 0.0452(13) Uani 1 1 d . . .
H6A H -0.0778 0.6984 0.1671 0.054 Uiso 1 1 calc R . .
H6B H 0.0591 0.7369 0.1243 0.054 Uiso 1 1 calc R . .
C7 C -0.0826(6) 0.7424(6) 0.0315(4) 0.0514(15) Uani 1 1 d . . .
H7A H -0.1521 0.6911 0.0235 0.062 Uiso 1 1 calc R . .
H7B H -0.0160 0.7321 -0.0187 0.062 Uiso 1 1 calc R . .
C8 C -0.1501(7) 0.8863(7) 0.0291(5) 0.0665(18) Uani 1 1 d . . .
H8A H -0.2165 0.8973 0.0785 0.100 Uiso 1 1 calc R . .
H8B H -0.1961 0.9162 -0.0271 0.100 Uiso 1 1 calc R . .
H8C H -0.0814 0.9384 0.0342 0.100 Uiso 1 1 calc R . .
C9 C 0.2297(7) 0.2623(6) 0.2867(4) 0.0557(16) Uani 1 1 d . . .
H9A H 0.2983 0.2390 0.2392 0.067 Uiso 1 1 calc R . .
H9B H 0.2789 0.2609 0.3413 0.067 Uiso 1 1 calc R . .
C10 C 0.1482(9) 0.1604(8) 0.3021(5) 0.078(2) Uani 1 1 d . . .
H10A H 0.2082 0.0755 0.3225 0.093 Uiso 1 1 calc R . .
H10B H 0.0806 0.1823 0.3504 0.093 Uiso 1 1 calc R . .
C11 C 0.0780(10) 0.1446(9) 0.2252(6) 0.097(3) Uani 1 1 d . . .
H11A H 0.1457 0.1247 0.1767 0.116 Uiso 1 1 calc R . .
H11B H 0.0171 0.2293 0.2056 0.116 Uiso 1 1 calc R . .
C12 C -0.0085(11) 0.0337(9) 0.2398(7) 0.110(3) Uani 1 1 d . . .
H12A H 0.0521 -0.0525 0.2513 0.165 Uiso 1 1 calc R . .
H12B H -0.0596 0.0364 0.1866 0.165 Uiso 1 1 calc R . .
H12C H -0.0716 0.0483 0.2906 0.165 Uiso 1 1 calc R . .
Sn2 Sn 0.59122(4) 0.52142(4) 0.25634(2) 0.04340(14) Uani 1 1 d . . .
S3 S 0.40867(13) 0.50511(15) 0.16237(9) 0.0432(3) Uani 1 1 d . . .
S4 S 0.74650(14) 0.38566(17) 0.16448(10) 0.0502(4) Uani 1 1 d . . .
C13 C 0.4033(6) 0.3366(6) 0.0421(4) 0.0489(14) Uani 1 1 d . . .
H13A H 0.4551 0.2682 0.0083 0.073 Uiso 1 1 calc R . .
H13B H 0.3599 0.4116 0.0011 0.073 Uiso 1 1 calc R . .
H13C H 0.3338 0.3012 0.0795 0.073 Uiso 1 1 calc R . .
C14 C 0.4973(5) 0.3807(5) 0.0997(3) 0.0390(12) Uani 1 1 d . . .
C15 C 0.6316(5) 0.3342(5) 0.1002(3) 0.0395(12) Uani 1 1 d . . .
C16 C 0.7037(6) 0.2318(6) 0.0431(4) 0.0551(15) Uani 1 1 d . . .
H16A H 0.6461 0.1688 0.0380 0.083 Uiso 1 1 calc R . .
H16B H 0.7889 0.1855 0.0701 0.083 Uiso 1 1 calc R . .
H16C H 0.7230 0.2748 -0.0160 0.083 Uiso 1 1 calc R . .
C17 C 0.5614(6) 0.4215(6) 0.3855(4) 0.0516(15) Uani 1 1 d . . .
H17A H 0.6038 0.4608 0.4295 0.062 Uiso 1 1 calc R . .
H17B H 0.4631 0.4347 0.4002 0.062 Uiso 1 1 calc R . .
C18 C 0.6202(6) 0.2765(6) 0.3925(4) 0.0527(15) Uani 1 1 d . . .
H18A H 0.7191 0.2640 0.3801 0.063 Uiso 1 1 calc R . .
H18B H 0.5811 0.2388 0.3461 0.063 Uiso 1 1 calc R . .
C19 C 0.5955(7) 0.2002(7) 0.4823(5) 0.068(2) Uani 1 1 d . . .
H19A H 0.6280 0.2418 0.5293 0.082 Uiso 1 1 calc R . .
H19B H 0.4968 0.2059 0.4926 0.082 Uiso 1 1 calc R . .
C20 C 0.6655(8) 0.0568(8) 0.4893(5) 0.082(2) Uani 1 1 d . . .
H20A H 0.6342 0.0150 0.4427 0.124 Uiso 1 1 calc R . .
H20B H 0.6439 0.0124 0.5475 0.124 Uiso 1 1 calc R . .
H20C H 0.7637 0.0502 0.4823 0.124 Uiso 1 1 calc R . .
C21 C 0.6065(7) 0.7236(6) 0.2300(5) 0.0599(17) Uani 1 1 d . . .
H21A H 0.6543 0.7456 0.2792 0.072 Uiso 1 1 calc R . .
H21B H 0.6630 0.7349 0.1752 0.072 Uiso 1 1 calc R . .
C22 C 0.4759(9) 0.8187(8) 0.2191(7) 0.094(3) Uani 1 1 d . . .
H22A H 0.4289 0.8228 0.2779 0.112 Uiso 1 1 calc R . .
H22B H 0.4188 0.7846 0.1808 0.112 Uiso 1 1 calc R . .
C23 C 0.4858(8) 0.9606(8) 0.1789(7) 0.090(3) Uani 1 1 d . . .
H23A H 0.5331 0.9584 0.1201 0.108 Uiso 1 1 calc R . .
H23B H 0.3936 1.0149 0.1706 0.108 Uiso 1 1 calc R . .
C24 C 0.5585(11) 1.0184(9) 0.2365(6) 0.099(3) Uani 1 1 d . . .
H24A H 0.5145 1.0158 0.2956 0.149 Uiso 1 1 calc R . .
H24B H 0.5585 1.1099 0.2125 0.149 Uiso 1 1 calc R . .
H24C H 0.6521 0.9688 0.2406 0.149 Uiso 1 1 calc R . .

loop_
_atom_site_aniso_label
_atom_site_aniso_U_11
_atom_site_aniso_U_22
_atom_site_aniso_U_33
_atom_site_aniso_U_23
_atom_site_aniso_U_13
_atom_site_aniso_U_12
Sn1 0.0405(2) 0.0482(3) 0.0371(2) -0.00937(17) -0.00015(16) -0.00409(17)
S1 0.0400(7) 0.0590(9) 0.0412(8) -0.0119(7) 0.0024(6) -0.0142(7)
S2 0.0385(7) 0.0657(10) 0.0470(8) -0.0172(7) 0.0021(6) -0.0146(7)
C1 0.042(3) 0.057(4) 0.032(3) -0.011(3) 0.000(2) -0.006(3)
C2 0.045(3) 0.050(3) 0.034(3) -0.008(2) -0.004(2) -0.004(3)
C3 0.047(3) 0.079(5) 0.045(3) -0.013(3) 0.008(3) -0.007(3)
C4 0.064(4) 0.063(4) 0.051(4) -0.022(3) 0.003(3) -0.013(3)
C5 0.034(3) 0.058(4) 0.034(3) -0.013(2) -0.001(2) -0.010(3)
C6 0.039(3) 0.050(3) 0.047(3) -0.012(3) 0.002(2) -0.007(3)
C7 0.048(3) 0.059(4) 0.047(3) -0.010(3) -0.009(3) -0.006(3)
C8 0.066(4) 0.062(4) 0.065(4) -0.002(3) -0.003(3) 0.000(3)
C9 0.067(4) 0.047(4) 0.049(4) -0.008(3) 0.002(3) -0.001(3)
C10 0.089(6) 0.065(5) 0.073(5) -0.002(4) -0.014(4) -0.001(4)
C11 0.107(7) 0.082(6) 0.092(6) 0.000(5) -0.028(5) 0.004(5)
C12 0.141(9) 0.080(6) 0.116(8) -0.003(5) -0.062(7) -0.027(6)
Sn2 0.0472(2) 0.0425(2) 0.0411(2) -0.00588(17) -0.00494(17) -0.00895(18)
S3 0.0325(7) 0.0530(8) 0.0452(8) -0.0139(6) 0.0016(6) -0.0069(6)
S4 0.0331(7) 0.0681(10) 0.0506(9) -0.0119(7) -0.0026(6) -0.0094(7)
C13 0.041(3) 0.059(4) 0.050(3) -0.013(3) 0.000(3) -0.014(3)
C14 0.040(3) 0.046(3) 0.033(3) -0.008(2) 0.004(2) -0.012(2)
C15 0.041(3) 0.040(3) 0.037(3) -0.005(2) 0.004(2) -0.008(2)
C16 0.051(4) 0.057(4) 0.054(4) -0.012(3) 0.005(3) -0.003(3)
C17 0.045(3) 0.065(4) 0.044(3) -0.007(3) 0.001(3) -0.011(3)
C18 0.051(3) 0.062(4) 0.046(3) -0.001(3) -0.004(3) -0.014(3)
C19 0.050(4) 0.088(5) 0.063(4) 0.015(4) -0.004(3) -0.020(4)
C20 0.086(5) 0.077(5) 0.084(6) 0.023(4) -0.025(4) -0.029(4)
C21 0.056(4) 0.047(4) 0.077(5) -0.009(3) -0.015(3) -0.007(3)
C22 0.083(6) 0.058(5) 0.142(8) -0.016(5) -0.001(5) -0.018(4)
C23 0.070(5) 0.072(5) 0.126(8) -0.023(5) 0.010(5) -0.007(4)
C24 0.125(8) 0.081(6) 0.091(6) -0.021(5) 0.007(6) -0.017(6)

loop_
_atom_type_symbol
_atom_type_description
_atom_type_scat_dispersion_real
_atom_type_scat_dispersion_imag
_atom_type_scat_source
C C 0.0033 0.0016 'International Tables Vol C Tables 4.2.6.8 and 6.1.1.4'
H H 0.0000 0.0000 'International Tables Vol C Tables 4.2.6.8 and 6.1.1.4'
S S 0.1246 0.1234 'International Tables Vol C Tables 4.2.6.8 and 6.1.1.4'
Sn Sn -0.6537 1.4246 'International Tables Vol C Tables 4.2.6.8 and 6.1.1.4'

loop_
_geom_angle_atom_site_label_1
_geom_angle_atom_site_label_2
_geom_angle_atom_site_label_3
_geom_angle
_geom_angle_site_symmetry_1
_geom_angle_site_symmetry_3
_geom_angle_publ_flag
C5 Sn1 C9 125.6(2) . . ?
C5 Sn1 S2 110.68(16) . . ?
C9 Sn1 S2 114.30(18) . . ?
C5 Sn1 S1 103.79(14) . . ?
C9 Sn1 S1 106.00(18) . . ?
S2 Sn1 S1 88.89(5) . . ?
C1 S1 Sn1 99.45(18) . . ?
C2 S2 Sn1 100.41(19) . . ?
C2 C1 C3 122.5(5) . . ?
C2 C1 S1 125.5(4) . . ?
C3 C1 S1 111.9(4) . . ?
C1 C2 C4 123.7(5) . . ?
C1 C2 S2 125.4(4) . . ?
C4 C2 S2 110.8(4) . . ?
C1 C3 H3A 109.5 . . ?
C1 C3 H3B 109.5 . . ?
H3A C3 H3B 109.5 . . ?
C1 C3 H3C 109.5 . . ?
H3A C3 H3C 109.5 . . ?
H3B C3 H3C 109.5 . . ?
C2 C4 H4A 109.5 . . ?
C2 C4 H4B 109.5 . . ?
H4A C4 H4B 109.5 . . ?
C2 C4 H4C 109.5 . . ?
H4A C4 H4C 109.5 . . ?
H4B C4 H4C 109.5 . . ?
C6 C5 Sn1 111.4(4) . . ?
C6 C5 H5A 109.3 . . ?
Sn1 C5 H5A 109.3 . . ?
C6 C5 H5B 109.3 . . ?
Sn1 C5 H5B 109.3 . . ?
H5A C5 H5B 108.0 . . ?
C7 C6 C5 113.2(5) . . ?
C7 C6 H6A 108.9 . . ?
C5 C6 H6A 108.9 . . ?
C7 C6 H6B 108.9 . . ?
C5 C6 H6B 108.9 . . ?
H6A C6 H6B 107.7 . . ?
C6 C7 C8 113.3(5) . . ?
C6 C7 H7A 108.9 . . ?
C8 C7 H7A 108.9 . . ?
C6 C7 H7B 108.9 . . ?
C8 C7 H7B 108.9 . . ?
H7A C7 H7B 107.7 . . ?
C7 C8 H8A 109.5 . . ?
C7 C8 H8B 109.5 . . ?
H8A C8 H8B 109.5 . . ?
C7 C8 H8C 109.5 . . ?
H8A C8 H8C 109.5 . . ?
H8B C8 H8C 109.5 . . ?
C10 C9 Sn1 115.9(5) . . ?
C10 C9 H9A 108.3 . . ?
Sn1 C9 H9A 108.3 . . ?
C10 C9 H9B 108.3 . . ?
Sn1 C9 H9B 108.3 . . ?
H9A C9 H9B 107.4 . . ?
C11 C10 C9 114.4(7) . . ?
C11 C10 H10A 108.7 . . ?
C9 C10 H10A 108.7 . . ?
C11 C10 H10B 108.7 . . ?
C9 C10 H10B 108.7 . . ?
H10A C10 H10B 107.6 . . ?
C10 C11 C12 115.3(8) . . ?
C10 C11 H11A 108.5 . . ?
C12 C11 H11A 108.5 . . ?
C10 C11 H11B 108.5 . . ?
C12 C11 H11B 108.5 . . ?
H11A C11 H11B 107.5 . . ?
C11 C12 H12A 109.5 . . ?
C11 C12 H12B 109.5 . . ?
H12A C12 H12B 109.5 . . ?
C11 C12 H12C 109.5 . . ?
H12A C12 H12C 109.5 . . ?
H12B C12 H12C 109.5 . . ?
C17 Sn2 C21 124.5(3) . . ?
C17 Sn2 S4 112.38(17) . . ?
C21 Sn2 S4 112.0(2) . . ?
C17 Sn2 S3 108.97(17) . . ?
C21 Sn2 S3 103.81(18) . . ?
S4 Sn2 S3 88.44(5) . . ?
C14 S3 Sn2 99.28(18) . . ?
C15 S4 Sn2 100.44(18) . . ?
C14 C13 H13A 109.5 . . ?
C14 C13 H13B 109.5 . . ?
H13A C13 H13B 109.5 . . ?
C14 C13 H13C 109.5 . . ?
H13A C13 H13C 109.5 . . ?
H13B C13 H13C 109.5 . . ?
C15 C14 C13 123.5(5) . . ?
C15 C14 S3 125.0(4) . . ?
C13 C14 S3 111.4(4) . . ?
C14 C15 C16 123.3(5) . . ?
C14 C15 S4 125.2(4) . . ?
C16 C15 S4 111.5(4) . . ?
C15 C16 H16A 109.5 . . ?
C15 C16 H16B 109.5 . . ?
H16A C16 H16B 109.5 . . ?
C15 C16 H16C 109.5 . . ?
H16A C16 H16C 109.5 . . ?
H16B C16 H16C 109.5 . . ?
C18 C17 Sn2 112.8(4) . . ?
C18 C17 H17A 109.0 . . ?
Sn2 C17 H17A 109.0 . . ?
C18 C17 H17B 109.0 . . ?
Sn2 C17 H17B 109.0 . . ?
H17A C17 H17B 107.8 . . ?
C17 C18 C19 114.6(6) . . ?
C17 C18 H18A 108.6 . . ?
C19 C18 H18A 108.6 . . ?
C17 C18 H18B 108.6 . . ?
C19 C18 H18B 108.6 . . ?
H18A C18 H18B 107.6 . . ?
C20 C19 C18 113.1(6) . . ?
C20 C19 H19A 109.0 . . ?
C18 C19 H19A 109.0 . . ?
C20 C19 H19B 109.0 . . ?
C18 C19 H19B 109.0 . . ?
H19A C19 H19B 107.8 . . ?
C19 C20 H20A 109.5 . . ?
C19 C20 H20B 109.5 . . ?
H20A C20 H20B 109.5 . . ?
C19 C20 H20C 109.5 . . ?
H20A C20 H20C 109.5 . . ?
H20B C20 H20C 109.5 . . ?
C22 C21 Sn2 115.2(5) . . ?
C22 C21 H21A 108.5 . . ?
Sn2 C21 H21A 108.5 . . ?
C22 C21 H21B 108.5 . . ?
Sn2 C21 H21B 108.5 . . ?
H21A C21 H21B 107.5 . . ?
C21 C22 C23 115.6(7) . . ?
C21 C22 H22A 108.4 . . ?
C23 C22 H22A 108.4 . . ?
C21 C22 H22B 108.4 . . ?
C23 C22 H22B 108.4 . . ?
H22A C22 H22B 107.4 . . ?
C24 C23 C22 110.3(8) . . ?
C24 C23 H23A 109.6 . . ?
C22 C23 H23A 109.6 . . ?
C24 C23 H23B 109.6 . . ?
C22 C23 H23B 109.6 . . ?
H23A C23 H23B 108.1 . . ?
C23 C24 H24A 109.5 . . ?
C23 C24 H24B 109.5 . . ?
H24A C24 H24B 109.5 . . ?
C23 C24 H24C 109.5 . . ?
H24A C24 H24C 109.5 . . ?
H24B C24 H24C 109.5 . . ?

loop_
_geom_bond_atom_site_label_1
_geom_bond_atom_site_label_2
_geom_bond_distance
_geom_bond_site_symmetry_2
_geom_bond_publ_flag
Sn1 C5 2.140(5) . ?
Sn1 C9 2.157(6) . ?
Sn1 S2 2.4082(16) . ?
Sn1 S1 2.4554(14) . ?
S1 C1 1.778(6) . ?
S2 C2 1.784(6) . ?
C1 C2 1.338(8) . ?
C1 C3 1.500(8) . ?
C2 C4 1.502(8) . ?
C3 H3A 0.9800 . ?
C3 H3B 0.9800 . ?
C3 H3C 0.9800 . ?
C4 H4A 0.9800 . ?
C4 H4B 0.9800 . ?
C4 H4C 0.9800 . ?
C5 C6 1.515(8) . ?
C5 H5A 0.9900 . ?
C5 H5B 0.9900 . ?
C6 C7 1.510(8) . ?
C6 H6A 0.9900 . ?
C6 H6B 0.9900 . ?
C7 C8 1.516(9) . ?
C7 H7A 0.9900 . ?
C7 H7B 0.9900 . ?
C8 H8A 0.9800 . ?
C8 H8B 0.9800 . ?
C8 H8C 0.9800 . ?
C9 C10 1.466(10) . ?
C9 H9A 0.9900 . ?
C9 H9B 0.9900 . ?
C10 C11 1.449(11) . ?
C10 H10A 0.9900 . ?
C10 H10B 0.9900 . ?
C11 C12 1.579(13) . ?
C11 H11A 0.9900 . ?
C11 H11B 0.9900 . ?
C12 H12A 0.9800 . ?
C12 H12B 0.9800 . ?
C12 H12C 0.9800 . ?
Sn2 C17 2.140(6) . ?
Sn2 C21 2.140(6) . ?
Sn2 S4 2.4024(16) . ?
Sn2 S3 2.4448(14) . ?
S3 C14 1.774(5) . ?
S4 C15 1.768(6) . ?
C13 C14 1.507(8) . ?
C13 H13A 0.9800 . ?
C13 H13B 0.9800 . ?
C13 H13C 0.9800 . ?
C14 C15 1.343(7) . ?
C15 C16 1.510(8) . ?
C16 H16A 0.9800 . ?
C16 H16B 0.9800 . ?
C16 H16C 0.9800 . ?
C17 C18 1.504(9) . ?
C17 H17A 0.9900 . ?
C17 H17B 0.9900 . ?
C18 C19 1.526(8) . ?
C18 H18A 0.9900 . ?
C18 H18B 0.9900 . ?
C19 C20 1.513(10) . ?
C19 H19A 0.9900 . ?
C19 H19B 0.9900 . ?
C20 H20A 0.9800 . ?
C20 H20B 0.9800 . ?
C20 H20C 0.9800 . ?
C21 C22 1.481(10) . ?
C21 H21A 0.9900 . ?
C21 H21B 0.9900 . ?
C22 C23 1.553(11) . ?
C22 H22A 0.9900 . ?
C22 H22B 0.9900 . ?
C23 C24 1.440(12) . ?
C23 H23A 0.9900 . ?
C23 H23B 0.9900 . ?
C24 H24A 0.9800 . ?
C24 H24B 0.9800 . ?
C24 H24C 0.9800 . ?
